data_7038545
loop_
_publ_author_name
'Thammavongsy, Zachary'
'Kha, Ivy M.'
'Ziller, Joseph W.'
'Yang, Jenny Y.'

_publ_section_title
;
 Electronic and steric Tolman parameters for proazaphosphatranes, the
 superbase core of the tri(pyridylmethyl)azaphosphatrane (TPAP) ligand.
;
_journal_issue 24
_journal_name_full 'Dalton transactions (Cambridge, England : 2003)'
_journal_page_first 9853
_journal_page_last 9859
_journal_paper_doi 10.1039/c6dt00326e
_journal_volume 45
_journal_year 2016
_chemical_formula_sum 'C21 H39 N4 Ni O3 P'
_chemical_formula_weight 485.24
_chemical_name_common Ni(LiBu)(CO)3
_chemical_name_systematic '[Nickle(0)-tricarbonyl-(2,8,9-triisobutyl-2,3,8,9-tetraaza-1-phosphabicyclo[3,3,3]undecane)]'
_space_group_crystal_system monoclinic
_space_group_IT_number 14
_space_group_name_Hall '-P 2yn'
_space_group_name_H-M_alt 'P 1 21/n 1'
_symmetry_space_group_name_Hall '-P 2yn'
_symmetry_space_group_name_H-M 'P 1 21/n 1'
_atom_sites_solution_hydrogens mixed
_atom_sites_solution_primary direct
_atom_sites_solution_secondary difmap
_audit_creation_method SHELXL-2014/7
_audit_update_record
;
2016-01-19 deposited with the CCDC.
2016-02-16 downloaded from the CCDC.
;
_cell_angle_alpha 90
_cell_angle_beta 97.2348(6)
_cell_angle_gamma 90
_cell_formula_units_Z 4
_cell_length_a 10.4524(5)
_cell_length_b 17.9047(8)
_cell_length_c 13.5993(6)
_cell_measurement_reflns_used 9976
_cell_measurement_temperature 88(2)
_cell_measurement_theta_max 28.96
_cell_measurement_theta_min 2.27
_cell_volume 2524.8(2)
_computing_cell_refinement 'Bruker SAINT 8.34a, 2013'
_computing_data_collection 'Bruker APEX2 2014.11-0, 2014'
_computing_data_reduction 'Bruker SAINT 8.34a, 2013'
_computing_molecular_graphics 'Bruker SHELXTL'
_computing_publication_material 'Bruker SHELXTL'
_computing_structure_refinement 'SHELXL-2014/7 (Sheldrick, 2014)'
_computing_structure_solution 'Bruker SHELXTL 2014/4'
_diffrn_ambient_temperature 88(2)
_diffrn_measured_fraction_theta_full 0.999
_diffrn_measured_fraction_theta_max 0.946
_diffrn_measurement_device_type 'Bruker SMART APEX II CCD'
_diffrn_measurement_method '\f and \w scans'
_diffrn_radiation_type MoK\a
_diffrn_radiation_wavelength 0.71073
_diffrn_reflns_av_R_equivalents 0.0258
_diffrn_reflns_av_unetI/netI 0.0219
_diffrn_reflns_Laue_measured_fraction_full 0.999
_diffrn_reflns_Laue_measured_fraction_max 0.946
_diffrn_reflns_limit_h_max 13
_diffrn_reflns_limit_h_min -14
_diffrn_reflns_limit_k_max 23
_diffrn_reflns_limit_k_min -23
_diffrn_reflns_limit_l_max 18
_diffrn_reflns_limit_l_min -18
_diffrn_reflns_number 31264
_diffrn_reflns_point_group_measured_fraction_full 0.999
_diffrn_reflns_point_group_measured_fraction_max 0.946
_diffrn_reflns_theta_full 25.500
_diffrn_reflns_theta_max 29.204
_diffrn_reflns_theta_min 1.890
_diffrn_source 'fine-focus sealed tube'
_exptl_absorpt_coefficient_mu 0.859
_exptl_absorpt_correction_T_max 0.9423
_exptl_absorpt_correction_T_min 0.8177
_exptl_absorpt_correction_type numerical
_exptl_absorpt_process_details 'Bruker SADABS 2014/5'
_exptl_crystal_colour colorless
_exptl_crystal_density_diffrn 1.277
_exptl_crystal_density_meas ?
_exptl_crystal_density_method not_measured
_exptl_crystal_description irregular
_exptl_crystal_F_000 1040
_exptl_crystal_size_max 0.287
_exptl_crystal_size_mid 0.235
_exptl_crystal_size_min 0.139
_refine_diff_density_max 0.581
_refine_diff_density_min -0.234
_refine_diff_density_rms 0.051
_refine_ls_extinction_method none
_refine_ls_goodness_of_fit_ref 1.029
_refine_ls_hydrogen_treatment mixed
_refine_ls_matrix_type full
_refine_ls_number_parameters 431
_refine_ls_number_reflns 6479
_refine_ls_number_restraints 0
_refine_ls_restrained_S_all 1.029
_refine_ls_R_factor_all 0.0341
_refine_ls_R_factor_gt 0.0272
_refine_ls_shift/su_max 0.002
_refine_ls_shift/su_mean 0.000
_refine_ls_structure_factor_coef Fsqd
_refine_ls_weighting_details 'w=1/[\s^2^(Fo^2^)+(0.0363P)^2^+0.8703P] where P=(Fo^2^+2Fc^2^)/3'
_refine_ls_weighting_scheme calc
_refine_ls_wR_factor_gt 0.0665
_refine_ls_wR_factor_ref 0.0701
_reflns_Friedel_coverage 0.000
_reflns_number_gt 5607
_reflns_number_total 6479
_reflns_threshold_expression 'I > 2\s(I)'
_cod_data_source_file c6dt00326e2.cif
_cod_data_source_block jyy72
_cod_depositor_comments
;
The following automatic conversions were performed:

'_exptl_crystal_density_meas' value 'not_measured' was changed to '?'
- the value is perceived as not measured.

Automatic conversion script
Id: cif_fix_values 4268 2015-11-12 08:31:59Z antanas 

 Adding full bibliography for 7038544--7038548.cif.
;
_cod_database_code 7038545
_shelx_shelxl_version_number 2014/7
_shelx_space_group_comment
; 
The symmetry employed for this shelxl refinement is uniquely defined 
by the following loop, which should always be used as a source of 
symmetry information in preference to the above space-group names. 
They are only intended as comments. 
;
_shelx_estimated_absorpt_t_min 0.791
_shelx_estimated_absorpt_t_max 0.890

loop_
_space_group_symop_operation_xyz
'x, y, z'
'-x+1/2, y+1/2, -z+1/2'
'-x, -y, -z'
'x-1/2, -y-1/2, z-1/2'

loop_
_atom_site_label
_atom_site_type_symbol
_atom_site_fract_x
_atom_site_fract_y
_atom_site_fract_z
_atom_site_U_iso_or_equiv
_atom_site_adp_type
_atom_site_occupancy
_atom_site_site_symmetry_order
_atom_site_calc_flag
_atom_site_refinement_flags_posn
_atom_site_refinement_flags_adp
_atom_site_refinement_flags_occupancy
_atom_site_disorder_assembly
_atom_site_disorder_group
Ni1 Ni 0.33002(2) 0.83864(2) 0.36713(2) 0.01419(5) Uani 1 1 d . . . . .
P1 P 0.29209(3) 0.86759(2) 0.20493(2) 0.01139(7) Uani 1 1 d . . . . .
O1 O 0.18190(11) 0.94576(7) 0.47173(8) 0.0319(2) Uani 1 1 d . . . . .
O2 O 0.23226(13) 0.69110(6) 0.41350(10) 0.0429(3) Uani 1 1 d . . . . .
O3 O 0.60951(10) 0.83970(7) 0.42875(8) 0.0327(3) Uani 1 1 d . . . . .
N1 N 0.22815(12) 0.91431(7) -0.04135(8) 0.0244(3) Uani 1 1 d . . . . .
N2 N 0.13490(10) 0.86292(6) 0.15747(8) 0.0141(2) Uani 1 1 d . . . . .
N3 N 0.33651(9) 0.95527(6) 0.17854(7) 0.0133(2) Uani 1 1 d . . . . .
N4 N 0.36879(10) 0.81330(6) 0.12947(8) 0.0156(2) Uani 1 1 d . . . . .
C1 C 0.09929(14) 0.88999(9) -0.02729(10) 0.0243(3) Uani 1 1 d . . . . .
C2 C 0.09129(13) 0.83477(8) 0.05777(10) 0.0192(3) Uani 1 1 d . . . . .
C3 C 0.03855(12) 0.90387(7) 0.20566(10) 0.0162(2) Uani 1 1 d . . . . .
C4 C -0.07949(14) 0.85876(9) 0.22744(12) 0.0255(3) Uani 1 1 d . . . . .
C5 C -0.04137(17) 0.78966(11) 0.28903(16) 0.0397(4) Uani 1 1 d . . . . .
C6 C -0.16699(16) 0.91062(11) 0.27844(15) 0.0380(4) Uani 1 1 d . . . . .
C7 C 0.27190(14) 0.98697(8) -0.00425(10) 0.0238(3) Uani 1 1 d . . . . .
C8 C 0.26092(12) 1.00297(7) 0.10513(10) 0.0167(2) Uani 1 1 d . . . . .
C9 C 0.46656(12) 0.98096(7) 0.21630(9) 0.0157(2) Uani 1 1 d . . . . .
C10 C 0.47538(13) 1.05759(8) 0.26700(11) 0.0221(3) Uani 1 1 d . . . . .
C11 C 0.38852(18) 1.06318(11) 0.34817(15) 0.0398(4) Uani 1 1 d . . . . .
C12 C 0.61533(15) 1.07246(9) 0.30940(12) 0.0280(3) Uani 1 1 d . . . . .
C13 C 0.32423(16) 0.85690(9) -0.05046(10) 0.0264(3) Uani 1 1 d . . . . .
C14 C 0.42081(14) 0.84255(8) 0.04210(10) 0.0209(3) Uani 1 1 d . . . . .
C15 C 0.36639(13) 0.73168(7) 0.14015(11) 0.0181(3) Uani 1 1 d . . . . .
C16 C 0.4977(2) 0.69265(12) 0.1358(2) 0.0210(7) Uani 0.624(5) 1 d . . P A 1
H16 H 0.5213 0.6978 0.0671 0.025 Uiso 0.624(5) 1 calc R U P A 1
C17 C 0.6039(4) 0.7279(2) 0.2081(3) 0.0305(8) Uani 0.624(5) 1 d . . P A 1
H17A H 0.6848 0.7008 0.2055 0.046 Uiso 0.624(5) 1 calc R U P A 1
H17B H 0.5800 0.7254 0.2754 0.046 Uiso 0.624(5) 1 calc R U P A 1
H17C H 0.6151 0.7803 0.1899 0.046 Uiso 0.624(5) 1 calc R U P A 1
C18 C 0.4822(3) 0.60939(17) 0.1580(3) 0.0283(7) Uani 0.624(5) 1 d . . P A 1
H18A H 0.4590 0.6035 0.2252 0.043 Uiso 0.624(5) 1 calc R U P A 1
H18B H 0.5636 0.5834 0.1530 0.043 Uiso 0.624(5) 1 calc R U P A 1
H18C H 0.4141 0.5881 0.1102 0.043 Uiso 0.624(5) 1 calc R U P A 1
C16B C 0.4857(4) 0.6975(2) 0.2026(3) 0.0230(12) Uani 0.376(5) 1 d . . P A 2
H16B H 0.4887 0.7167 0.2719 0.028 Uiso 0.376(5) 1 calc R U P A 2
C17B C 0.6100(6) 0.7189(4) 0.1648(5) 0.0329(14) Uani 0.376(5) 1 d . . P A 2
H17D H 0.6210 0.7732 0.1688 0.049 Uiso 0.376(5) 1 calc R U P A 2
H17E H 0.6075 0.7028 0.0957 0.049 Uiso 0.376(5) 1 calc R U P A 2
H17F H 0.6824 0.6945 0.2053 0.049 Uiso 0.376(5) 1 calc R U P A 2
C18B C 0.4706(6) 0.6117(3) 0.2056(5) 0.0298(12) Uani 0.376(5) 1 d . . P A 2
H18D H 0.5450 0.5900 0.2469 0.045 Uiso 0.376(5) 1 calc R U P A 2
H18E H 0.4657 0.5916 0.1382 0.045 Uiso 0.376(5) 1 calc R U P A 2
H18F H 0.3914 0.5991 0.2337 0.045 Uiso 0.376(5) 1 calc R U P A 2
C19 C 0.24155(13) 0.90546(8) 0.43142(10) 0.0206(3) Uani 1 1 d . . . . .
C20 C 0.27010(14) 0.74793(8) 0.39158(11) 0.0240(3) Uani 1 1 d . . . . .
C21 C 0.50106(14) 0.84091(8) 0.40439(10) 0.0207(3) Uani 1 1 d . . . . .
H1A H 0.0542(16) 0.8631(10) -0.0895(13) 0.026(4) Uiso 1 1 d . . . . .
H1B H 0.0480(15) 0.9338(9) -0.0186(11) 0.019(4) Uiso 1 1 d . . . . .
H2A H 0.0049(16) 0.8196(9) 0.0553(12) 0.020(4) Uiso 1 1 d . . . . .
H2B H 0.1403(15) 0.7900(9) 0.0460(11) 0.018(4) Uiso 1 1 d . . . . .
H3A H 0.0027(15) 0.9468(9) 0.1668(12) 0.019(4) Uiso 1 1 d . . . . .
H3B H 0.0812(14) 0.9248(9) 0.2659(12) 0.016(4) Uiso 1 1 d . . . . .
H4A H -0.1308(16) 0.8408(8) 0.1632(12) 0.020(4) Uiso 1 1 d . . . . .
H5A H 0.013(2) 0.7536(13) 0.2532(17) 0.058(6) Uiso 1 1 d . . . . .
H5B H -0.118(2) 0.7602(12) 0.2957(15) 0.051(6) Uiso 1 1 d . . . . .
H5C H 0.007(2) 0.8084(13) 0.3568(18) 0.061(7) Uiso 1 1 d . . . . .
H6A H -0.193(2) 0.9591(14) 0.2352(18) 0.065(7) Uiso 1 1 d . . . . .
H6B H -0.1192(17) 0.9184(10) 0.3438(14) 0.029(4) Uiso 1 1 d . . . . .
H6C H -0.246(2) 0.8840(12) 0.2924(15) 0.049(6) Uiso 1 1 d . . . . .
H7A H 0.2202(17) 1.0255(10) -0.0409(13) 0.031(5) Uiso 1 1 d . . . . .
H7B H 0.3623(16) 0.9950(9) -0.0181(12) 0.022(4) Uiso 1 1 d . . . . .
H8A H 0.2888(15) 1.0542(9) 0.1179(11) 0.019(4) Uiso 1 1 d . . . . .
H8B H 0.1699(14) 0.9997(8) 0.1160(10) 0.011(3) Uiso 1 1 d . . . . .
H9A H 0.5218(15) 0.9819(9) 0.1617(12) 0.021(4) Uiso 1 1 d . . . . .
H9B H 0.5032(15) 0.9427(9) 0.2640(12) 0.022(4) Uiso 1 1 d . . . . .
H10A H 0.4503(16) 1.0961(9) 0.2162(13) 0.026(4) Uiso 1 1 d . . . . .
H11A H 0.299(2) 1.0504(12) 0.3209(15) 0.049(6) Uiso 1 1 d . . . . .
H11B H 0.3896(19) 1.1159(12) 0.3749(15) 0.043(5) Uiso 1 1 d . . . . .
H11C H 0.417(2) 1.0287(13) 0.4027(17) 0.053(6) Uiso 1 1 d . . . . .
H12A H 0.6735(18) 1.0689(10) 0.2562(14) 0.036(5) Uiso 1 1 d . . . . .
H12B H 0.6436(17) 1.0342(10) 0.3570(14) 0.032(5) Uiso 1 1 d . . . . .
H12C H 0.6262(18) 1.1231(11) 0.3407(14) 0.038(5) Uiso 1 1 d . . . . .
H13A H 0.3758(16) 0.8720(9) -0.1029(13) 0.025(4) Uiso 1 1 d . . . . .
H13B H 0.2803(17) 0.8111(10) -0.0723(13) 0.028(4) Uiso 1 1 d . . . . .
H14A H 0.4834(16) 0.8077(9) 0.0232(12) 0.021(4) Uiso 1 1 d . . . . .
H14B H 0.4684(15) 0.8885(9) 0.0603(11) 0.016(4) Uiso 1 1 d . . . . .
H15A H 0.3199(19) 0.7095(11) 0.0843(15) 0.041(5) Uiso 1 1 d . . . . .
H15B H 0.321(2) 0.7187(12) 0.1882(16) 0.050(6) Uiso 1 1 d . . . . .

loop_
_atom_site_aniso_label
_atom_site_aniso_U_11
_atom_site_aniso_U_22
_atom_site_aniso_U_33
_atom_site_aniso_U_23
_atom_site_aniso_U_13
_atom_site_aniso_U_12
Ni1 0.01757(9) 0.01333(9) 0.01138(8) 0.00156(6) 0.00063(6) -0.00004(6)
P1 0.01168(14) 0.01165(14) 0.01073(14) 0.00040(11) 0.00096(11) 0.00122(11)
O1 0.0365(6) 0.0376(6) 0.0219(5) -0.0056(5) 0.0042(4) 0.0131(5)
O2 0.0534(8) 0.0203(6) 0.0548(8) 0.0085(5) 0.0058(6) -0.0084(5)
O3 0.0215(5) 0.0467(7) 0.0285(6) 0.0095(5) -0.0017(4) 0.0005(5)
N1 0.0283(6) 0.0291(6) 0.0153(5) 0.0011(5) 0.0011(5) 0.0066(5)
N2 0.0122(5) 0.0157(5) 0.0139(5) -0.0027(4) 0.0002(4) 0.0010(4)
N3 0.0120(5) 0.0132(5) 0.0144(5) 0.0036(4) 0.0002(4) 0.0002(4)
N4 0.0177(5) 0.0149(5) 0.0146(5) -0.0005(4) 0.0038(4) 0.0042(4)
C1 0.0251(7) 0.0295(8) 0.0163(6) -0.0023(6) -0.0047(5) 0.0067(6)
C2 0.0168(6) 0.0212(7) 0.0180(6) -0.0054(5) -0.0042(5) 0.0017(5)
C3 0.0137(6) 0.0156(6) 0.0195(6) -0.0017(5) 0.0025(5) 0.0000(5)
C4 0.0167(6) 0.0294(7) 0.0306(8) 0.0008(6) 0.0037(6) -0.0031(6)
C5 0.0277(8) 0.0355(9) 0.0567(12) 0.0176(8) 0.0088(8) -0.0086(7)
C6 0.0217(8) 0.0495(11) 0.0454(11) -0.0046(9) 0.0147(7) -0.0024(7)
C7 0.0268(7) 0.0269(7) 0.0175(6) 0.0096(6) 0.0027(5) 0.0044(6)
C8 0.0172(6) 0.0148(6) 0.0179(6) 0.0055(5) 0.0006(5) 0.0016(5)
C9 0.0129(6) 0.0175(6) 0.0167(6) 0.0036(5) 0.0019(5) -0.0008(5)
C10 0.0191(6) 0.0195(7) 0.0270(7) -0.0005(6) 0.0004(5) -0.0040(5)
C11 0.0371(10) 0.0382(10) 0.0473(11) -0.0232(9) 0.0172(8) -0.0118(8)
C12 0.0241(7) 0.0268(8) 0.0312(8) 0.0032(6) -0.0048(6) -0.0076(6)
C13 0.0330(8) 0.0334(8) 0.0138(6) -0.0004(6) 0.0064(6) 0.0081(6)
C14 0.0228(7) 0.0258(7) 0.0155(6) 0.0007(5) 0.0075(5) 0.0065(6)
C15 0.0184(6) 0.0152(6) 0.0201(6) -0.0036(5) 0.0001(5) 0.0026(5)
C16 0.0198(11) 0.0180(11) 0.0256(16) -0.0028(9) 0.0040(9) 0.0038(8)
C17 0.0203(14) 0.0241(15) 0.044(2) -0.0038(17) -0.0070(16) 0.0050(11)
C18 0.0296(14) 0.0171(12) 0.0385(19) -0.0030(14) 0.0048(14) 0.0060(10)
C16B 0.029(2) 0.0147(18) 0.024(3) -0.0034(14) -0.0039(16) 0.0101(14)
C17B 0.024(2) 0.028(3) 0.046(4) 0.001(3) 0.001(3) 0.0107(19)
C18B 0.040(3) 0.018(2) 0.030(3) -0.004(2) -0.003(2) 0.0108(18)
C19 0.0258(7) 0.0220(7) 0.0135(6) 0.0029(5) 0.0000(5) 0.0003(5)
C20 0.0282(7) 0.0195(7) 0.0235(7) 0.0019(5) 0.0004(6) -0.0006(5)
C21 0.0254(7) 0.0218(7) 0.0142(6) 0.0031(5) 0.0003(5) 0.0010(5)

loop_
_atom_type_symbol
_atom_type_description
_atom_type_scat_dispersion_real
_atom_type_scat_dispersion_imag
_atom_type_scat_source
C C 0.0033 0.0016 'International Tables Vol C Tables 4.2.6.8 and 6.1.1.4'
H H 0.0000 0.0000 'International Tables Vol C Tables 4.2.6.8 and 6.1.1.4'
N N 0.0061 0.0033 'International Tables Vol C Tables 4.2.6.8 and 6.1.1.4'
O O 0.0106 0.0060 'International Tables Vol C Tables 4.2.6.8 and 6.1.1.4'
P P 0.1023 0.0942 'International Tables Vol C Tables 4.2.6.8 and 6.1.1.4'
Ni Ni 0.3393 1.1124 'International Tables Vol C Tables 4.2.6.8 and 6.1.1.4'

loop_
_geom_angle_atom_site_label_1
_geom_angle_atom_site_label_2
_geom_angle_atom_site_label_3
_geom_angle
C20 Ni1 C21 109.14(6)
C20 Ni1 C19 107.43(7)
C21 Ni1 C19 113.64(6)
C20 Ni1 P1 111.64(5)
C21 Ni1 P1 108.50(4)
C19 Ni1 P1 106.52(4)
N4 P1 N3 104.00(5)
N4 P1 N2 104.64(5)
N3 P1 N2 104.18(5)
N4 P1 Ni1 115.12(4)
N3 P1 Ni1 113.77(4)
N2 P1 Ni1 113.93(4)
C7 N1 C1 118.76(12)
C7 N1 C13 118.28(12)
C1 N1 C13 117.52(13)
C2 N2 C3 115.78(10)
C2 N2 P1 123.02(9)
C3 N2 P1 119.63(8)
C9 N3 C8 116.88(10)
C9 N3 P1 119.03(8)
C8 N3 P1 123.16(8)
C14 N4 C15 116.66(11)
C14 N4 P1 122.74(9)
C15 N4 P1 119.84(9)
N1 C1 C2 115.66(11)
N2 C2 C1 115.90(11)
N2 C3 C4 115.95(11)
C5 C4 C6 112.01(15)
C5 C4 C3 111.95(12)
C6 C4 C3 108.02(13)
N1 C7 C8 116.54(11)
N3 C8 C7 116.86(11)
N3 C9 C10 116.05(11)
C11 C10 C12 110.25(13)
C11 C10 C9 112.24(12)
C12 C10 C9 109.05(12)
N1 C13 C14 116.05(12)
N4 C14 C13 116.93(12)
N4 C15 C16B 115.23(17)
N4 C15 C16 114.78(13)
C17 C16 C18 111.2(2)
C17 C16 C15 111.4(2)
C18 C16 C15 108.39(19)
C17B C16B C15 112.5(4)
C17B C16B C18B 111.0(4)
C15 C16B C18B 109.3(3)
O1 C19 Ni1 177.39(13)
O2 C20 Ni1 175.61(14)
O3 C21 Ni1 177.56(13)

loop_
_geom_bond_atom_site_label_1
_geom_bond_atom_site_label_2
_geom_bond_distance
Ni1 C20 1.7869(14)
Ni1 C21 1.7961(14)
Ni1 C19 1.8040(14)
Ni1 P1 2.2519(3)
P1 N4 1.6876(11)
P1 N3 1.6885(11)
P1 N2 1.6899(11)
O1 C19 1.1385(17)
O2 C20 1.1447(18)
O3 C21 1.1404(18)
N1 C7 1.449(2)
N1 C1 1.451(2)
N1 C13 1.4532(19)
N2 C2 1.4645(16)
N2 C3 1.4654(16)
N3 C9 1.4654(15)
N3 C8 1.4668(15)
N4 C14 1.4643(17)
N4 C15 1.4691(17)
C1 C2 1.532(2)
C3 C4 1.5344(18)
C4 C5 1.519(2)
C4 C6 1.529(2)
C7 C8 1.5332(19)
C9 C10 1.5330(19)
C10 C11 1.518(2)
C10 C12 1.5267(19)
C13 C14 1.533(2)
C15 C16B 1.544(4)
C15 C16 1.548(2)
C16 C17 1.525(5)
C16 C18 1.534(4)
C16B C17B 1.506(8)
C16B C18B 1.545(6)
